data_7716677
loop_
_publ_author_name
'George, Tanner'
'Grant, Tamika'
'Munhoz, Isadora Schumann'
'Do, Thai'
'Masuda, Jason D.'

_publ_section_title
;
 Group 11 complexes of a bulky triazene ligand.
;
_journal_issue 31
_journal_name_full 'Dalton transactions (Cambridge, England : 2003)'
_journal_page_first 13107
_journal_page_last 13118
_journal_paper_doi 10.1039/d4dt01561d
_journal_volume 53
_journal_year 2024
_chemical_formula_moiety 'C24 H26'
_chemical_formula_sum 'C24 H26'
_chemical_formula_weight 314.45
_space_group_crystal_system triclinic
_space_group_IT_number 2
_space_group_name_Hall '-P 1'
_space_group_name_H-M_alt 'P -1'
_atom_sites_solution_hydrogens geom
_atom_sites_solution_primary dual
_audit_creation_date 2024-03-17
_audit_creation_method
;
Olex2 1.5
(compiled 2023.08.24 svn.re1ec1418 for OlexSys, GUI svn.r6817)
;
_audit_update_record
;
2024-03-17 deposited with the CCDC.	2024-07-17 downloaded from the CCDC.
;
_cell_angle_alpha 98.261(5)
_cell_angle_beta 95.617(5)
_cell_angle_gamma 106.614(5)
_cell_formula_units_Z 4
_cell_length_a 9.0095(10)
_cell_length_b 11.7459(14)
_cell_length_c 18.4967(18)
_cell_measurement_reflns_used 9948
_cell_measurement_temperature 150
_cell_measurement_theta_max 29.73
_cell_measurement_theta_min 2.25
_cell_volume 1836.2(4)
_computing_cell_refinement 'SAINT V8.40A (Bruker AXS Inc., 2018)'
_computing_data_collection 'APEX4 (Bruker AXS Inc., 2021)'
_computing_data_reduction 'SAINT V8.40A (Bruker AXS Inc., 2018)'
_computing_molecular_graphics 'Olex2 1.5 (Dolomanov et al., 2009)'
_computing_publication_material 'Olex2 1.5 (Dolomanov et al., 2009)'
_computing_structure_refinement 'SHELXL 2018/3 (Sheldrick, 2015)'
_computing_structure_solution 'SHELXT 2018/2 (Sheldrick, 2018)'
_diffrn_ambient_temperature 150
_diffrn_detector '100 \\times 140 mm^2^ CMOS sensor'
_diffrn_detector_area_resol_mean 7.3910
_diffrn_detector_type 'Bruker PHOTON III'
_diffrn_measured_fraction_theta_full 0.999
_diffrn_measured_fraction_theta_max 0.999
_diffrn_measurement_device '\k--geometry diffractometer'
_diffrn_measurement_device_type 'Bruker D8 Venture'
_diffrn_measurement_method '\f and \w scans'
_diffrn_radiation_monochromator 'multilayer mirror'
_diffrn_radiation_type MoK\a
_diffrn_radiation_wavelength 0.71073
_diffrn_reflns_av_R_equivalents 0.1108
_diffrn_reflns_av_unetI/netI 0.0530
_diffrn_reflns_Laue_measured_fraction_full 0.999
_diffrn_reflns_Laue_measured_fraction_max 0.999
_diffrn_reflns_limit_h_max 10
_diffrn_reflns_limit_h_min -10
_diffrn_reflns_limit_k_max 13
_diffrn_reflns_limit_k_min -13
_diffrn_reflns_limit_l_max 22
_diffrn_reflns_limit_l_min -22
_diffrn_reflns_number 64785
_diffrn_reflns_point_group_measured_fraction_full 0.999
_diffrn_reflns_point_group_measured_fraction_max 0.999
_diffrn_reflns_theta_full 25.025
_diffrn_reflns_theta_max 25.025
_diffrn_reflns_theta_min 2.322
_diffrn_source 'microfocus sealed tube'
_diffrn_source_current 1.4
_diffrn_source_power 0.07
_diffrn_source_type 'Incoatec I\mS 3.0'
_diffrn_source_voltage 50.0
_diffrn_standards_number 0
_exptl_absorpt_coefficient_mu 0.064
_exptl_absorpt_correction_T_max 0.7459
_exptl_absorpt_correction_T_min 0.5832
_exptl_absorpt_correction_type multi-scan
_exptl_absorpt_process_details
;
SADABS-2016/2 (Bruker,2016/2) was used for absorption correction.
wR2(int) was 0.1350 before and 0.0823 after correction.
The Ratio of minimum to maximum transmission is 0.7819.
The \l/2 correction factor is Not present.
;
_exptl_crystal_colour colourless
_exptl_crystal_colour_primary colourless
_exptl_crystal_density_diffrn 1.137
_exptl_crystal_description block
_exptl_crystal_F_000 680
_exptl_crystal_size_max 0.2
_exptl_crystal_size_mid 0.08
_exptl_crystal_size_min 0.06
_refine_diff_density_max 0.272
_refine_diff_density_min -0.253
_refine_diff_density_rms 0.052
_refine_ls_extinction_method none
_refine_ls_goodness_of_fit_ref 1.200
_refine_ls_hydrogen_treatment constr
_refine_ls_matrix_type full
_refine_ls_number_parameters 445
_refine_ls_number_reflns 6451
_refine_ls_number_restraints 0
_refine_ls_restrained_S_all 1.200
_refine_ls_R_factor_all 0.1446
_refine_ls_R_factor_gt 0.0945
_refine_ls_shift/su_max 0.000
_refine_ls_shift/su_mean 0.000
_refine_ls_structure_factor_coef Fsqd
_refine_ls_weighting_details 'w=1/[\s^2^(Fo^2^)+(0.0237P)^2^+3.6231P] where P=(Fo^2^+2Fc^2^)/3'
_refine_ls_weighting_scheme calc
_refine_ls_wR_factor_gt 0.1754
_refine_ls_wR_factor_ref 0.2025
_reflns_Friedel_coverage 0.000
_reflns_number_gt 4209
_reflns_number_total 6451
_reflns_threshold_expression 'I > 2\s(I)'
_cod_data_source_file d4dt01561d2.cif
_cod_data_source_block mo_2024_02_26_jdm_tg413a_0m_a
_cod_depositor_comments 'Adding full bibliography for 7716674--7716682.cif.'
_cod_database_code 7716677
_shelx_shelxl_version_number 2018/3
_shelx_space_group_comment
;
The symmetry employed for this shelxl refinement is uniquely defined
by the following loop, which should always be used as a source of
symmetry information in preference to the above space-group names.
They are only intended as comments.
;
_shelx_estimated_absorpt_t_max 0.996
_shelx_estimated_absorpt_t_min 0.987
_olex2_refinement_description
;
1. Fixed Uiso
 At 1.2 times of:
  All C(H) groups
 At 1.5 times of:
  All C(H,H,H) groups
2.a Aromatic/amide H refined with riding coordinates:
 C1(H1), C3(H3), C4(H4), C5(H5), C9(H9), C11(H11), C18(H18), C20(H20),
 C25(H25), C27(H27), C28(H28), C29(H29), C33(H33), C35(H35), C42(H42), C44(H44)
2.b Idealised Me refined as rotating group:
 C13(H13A,H13B,H13C), C14(H14A,H14B,H14C), C15(H15A,H15B,H15C), C22(H22A,H22B,
 H22C), C23(H23A,H23B,H23C), C24(H24A,H24B,H24C), C37(H37A,H37B,H37C), C38(H38A,
 H38B,H38C), C39(H39A,H39B,H39C), C46(H46A,H46B,H46C), C47(H47A,H47B,H47C),
 C48(H48A,H48B,H48C)
;
_olex2_submission_special_instructions 'No special instructions were received'

loop_
_space_group_symop_operation_xyz
'x, y, z'
'-x, -y, -z'

loop_
_atom_site_label
_atom_site_type_symbol
_atom_site_fract_x
_atom_site_fract_y
_atom_site_fract_z
_atom_site_U_iso_or_equiv
_atom_site_adp_type
_atom_site_occupancy
_atom_site_site_symmetry_order
_atom_site_calc_flag
_atom_site_refinement_flags_posn
_atom_site_refinement_flags_adp
_atom_site_refinement_flags_occupancy
_atom_site_disorder_assembly
_atom_site_disorder_group
C1 C -0.2702(5) -0.1617(4) 0.6651(2) 0.0395(10) Uani 1 1 d . . . . .
H1 H -0.227570 -0.213828 0.689350 0.047 Uiso 1 1 calc R U . . .
C2 C -0.3771(4) -0.1133(4) 0.6974(2) 0.0362(9) Uani 1 1 d . . . . .
C3 C -0.4349(5) -0.0351(4) 0.6622(2) 0.0413(10) Uani 1 1 d . . . . .
H3 H -0.505883 0.000530 0.683990 0.050 Uiso 1 1 calc R U . . .
C4 C -0.3906(5) -0.0086(4) 0.5961(2) 0.0432(10) Uani 1 1 d . . . . .
H4 H -0.432553 0.044026 0.572022 0.052 Uiso 1 1 calc R U . . .
C5 C -0.2851(5) -0.0581(4) 0.5645(2) 0.0431(10) Uani 1 1 d . . . . .
H5 H -0.253931 -0.038671 0.519081 0.052 Uiso 1 1 calc R U . . .
C6 C -0.2248(4) -0.1358(4) 0.5987(2) 0.0349(9) Uani 1 1 d . . . . .
C7 C -0.4276(5) -0.1444(4) 0.7683(2) 0.0391(10) Uani 1 1 d . . . . .
C8 C -0.3597(5) -0.0642(4) 0.8351(2) 0.0477(11) Uani 1 1 d . . . . .
C9 C -0.4150(6) -0.0935(5) 0.8995(2) 0.0553(13) Uani 1 1 d . . . . .
H9 H -0.370738 -0.038917 0.944634 0.066 Uiso 1 1 calc R U . . .
C10 C -0.5311(6) -0.1980(5) 0.9006(2) 0.0524(12) Uani 1 1 d . . . . .
C11 C -0.5932(5) -0.2777(4) 0.8343(2) 0.0493(11) Uani 1 1 d . . . . .
H11 H -0.672430 -0.351318 0.833988 0.059 Uiso 1 1 calc R U . . .
C12 C -0.5416(5) -0.2516(4) 0.7685(2) 0.0423(10) Uani 1 1 d . . . . .
C13 C -0.2323(6) 0.0507(5) 0.8371(3) 0.0657(14) Uani 1 1 d . . . . .
H13A H -0.143622 0.032314 0.816808 0.098 Uiso 1 1 calc R U . . .
H13B H -0.198256 0.093403 0.888269 0.098 Uiso 1 1 calc R U . . .
H13C H -0.271556 0.101709 0.807539 0.098 Uiso 1 1 calc R U . . .
C14 C -0.5940(7) -0.2251(5) 0.9704(3) 0.0722(16) Uani 1 1 d . . . . .
H14A H -0.691971 -0.204806 0.971926 0.108 Uiso 1 1 calc R U . . .
H14B H -0.517330 -0.177037 1.013023 0.108 Uiso 1 1 calc R U . . .
H14C H -0.613740 -0.311182 0.971797 0.108 Uiso 1 1 calc R U . . .
C15 C -0.6135(5) -0.3407(4) 0.6980(2) 0.0530(12) Uani 1 1 d . . . . .
H15A H -0.672813 -0.305006 0.665460 0.080 Uiso 1 1 calc R U . . .
H15B H -0.683895 -0.414300 0.709403 0.080 Uiso 1 1 calc R U . . .
H15C H -0.530465 -0.360582 0.673204 0.080 Uiso 1 1 calc R U . . .
C16 C -0.1078(4) -0.1877(4) 0.5661(2) 0.0365(9) Uani 1 1 d . . . . .
C17 C 0.0484(5) -0.1191(4) 0.5772(2) 0.0410(10) Uani 1 1 d . . . . .
C18 C 0.1575(5) -0.1691(4) 0.5488(2) 0.0426(10) Uani 1 1 d . . . . .
H18 H 0.264951 -0.122809 0.557700 0.051 Uiso 1 1 calc R U . . .
C19 C 0.1129(5) -0.2850(4) 0.5078(2) 0.0394(10) Uani 1 1 d . . . . .
C20 C -0.0423(5) -0.3502(4) 0.4964(2) 0.0404(10) Uani 1 1 d . . . . .
H20 H -0.074199 -0.429156 0.467521 0.048 Uiso 1 1 calc R U . . .
C21 C -0.1550(4) -0.3052(4) 0.5254(2) 0.0374(9) Uani 1 1 d . . . . .
C22 C 0.1011(5) 0.0093(4) 0.6180(3) 0.0559(13) Uani 1 1 d . . . . .
H22A H 0.060280 0.059654 0.588561 0.084 Uiso 1 1 calc R U . . .
H22B H 0.215737 0.039271 0.626591 0.084 Uiso 1 1 calc R U . . .
H22C H 0.061464 0.012524 0.665544 0.084 Uiso 1 1 calc R U . . .
C23 C 0.2349(5) -0.3336(4) 0.4766(2) 0.0522(12) Uani 1 1 d . . . . .
H23A H 0.309369 -0.339641 0.517148 0.078 Uiso 1 1 calc R U . . .
H23B H 0.290694 -0.279182 0.445942 0.078 Uiso 1 1 calc R U . . .
H23C H 0.184273 -0.413864 0.446482 0.078 Uiso 1 1 calc R U . . .
C24 C -0.3229(5) -0.3814(4) 0.5136(3) 0.0502(11) Uani 1 1 d . . . . .
H24A H -0.345195 -0.419750 0.556653 0.075 Uiso 1 1 calc R U . . .
H24B H -0.342683 -0.443803 0.469464 0.075 Uiso 1 1 calc R U . . .
H24C H -0.390656 -0.330497 0.506943 0.075 Uiso 1 1 calc R U . . .
C25 C -0.3086(5) -0.4614(4) 0.8205(2) 0.0397(10) Uani 1 1 d . . . . .
H25 H -0.352407 -0.412571 0.793731 0.048 Uiso 1 1 calc R U . . .
C26 C -0.1508(5) -0.4163(4) 0.8517(2) 0.0390(10) Uani 1 1 d . . . . .
C27 C -0.0919(5) -0.4914(4) 0.8908(2) 0.0436(11) Uani 1 1 d . . . . .
H27 H 0.014789 -0.464403 0.912855 0.052 Uiso 1 1 calc R U . . .
C28 C -0.1838(5) -0.6024(4) 0.8981(2) 0.0456(11) Uani 1 1 d . . . . .
H28 H -0.141069 -0.650801 0.925743 0.055 Uiso 1 1 calc R U . . .
C29 C -0.3389(5) -0.6450(4) 0.8656(2) 0.0423(10) Uani 1 1 d . . . . .
H29 H -0.401699 -0.723348 0.869719 0.051 Uiso 1 1 calc R U . . .
C30 C -0.4025(5) -0.5727(4) 0.8269(2) 0.0364(9) Uani 1 1 d . . . . .
C31 C -0.0494(5) -0.2971(4) 0.8439(2) 0.0415(10) Uani 1 1 d . . . . .
C32 C -0.0107(5) -0.2004(4) 0.9037(2) 0.0480(11) Uani 1 1 d . . . . .
C33 C 0.0897(6) -0.0910(4) 0.8962(3) 0.0573(13) Uani 1 1 d . . . . .
H33 H 0.116389 -0.026021 0.937004 0.069 Uiso 1 1 calc R U . . .
C34 C 0.1536(5) -0.0708(4) 0.8327(3) 0.0557(12) Uani 1 1 d . . . . .
C35 C 0.1104(5) -0.1666(4) 0.7739(3) 0.0495(11) Uani 1 1 d . . . . .
H35 H 0.150313 -0.155053 0.728901 0.059 Uiso 1 1 calc R U . . .
C36 C 0.0108(5) -0.2787(4) 0.7785(2) 0.0443(10) Uani 1 1 d . . . . .
C37 C -0.0798(6) -0.2155(5) 0.9735(3) 0.0629(14) Uani 1 1 d . . . . .
H37A H -0.033805 -0.141555 1.010371 0.094 Uiso 1 1 calc R U . . .
H37B H -0.057457 -0.283547 0.992413 0.094 Uiso 1 1 calc R U . . .
H37C H -0.193372 -0.231328 0.963295 0.094 Uiso 1 1 calc R U . . .
C38 C 0.2657(6) 0.0487(5) 0.8278(3) 0.0753(16) Uani 1 1 d . . . . .
H38A H 0.369346 0.039575 0.823277 0.113 Uiso 1 1 calc R U . . .
H38B H 0.272545 0.107073 0.872486 0.113 Uiso 1 1 calc R U . . .
H38C H 0.228546 0.077558 0.784463 0.113 Uiso 1 1 calc R U . . .
C39 C -0.0293(5) -0.3808(4) 0.7134(2) 0.0515(12) Uani 1 1 d . . . . .
H39A H 0.009986 -0.445759 0.726891 0.077 Uiso 1 1 calc R U . . .
H39B H 0.019280 -0.351465 0.671777 0.077 Uiso 1 1 calc R U . . .
H39C H -0.143204 -0.411707 0.699341 0.077 Uiso 1 1 calc R U . . .
C40 C -0.5700(4) -0.6164(4) 0.7933(2) 0.0357(9) Uani 1 1 d . . . . .
C41 C -0.6868(5) -0.6144(4) 0.8370(2) 0.0407(10) Uani 1 1 d . . . . .
C42 C -0.8415(5) -0.6530(4) 0.8053(2) 0.0421(10) Uani 1 1 d . . . . .
H42 H -0.920106 -0.652758 0.835971 0.051 Uiso 1 1 calc R U . . .
C43 C -0.8859(5) -0.6924(4) 0.7297(2) 0.0411(10) Uani 1 1 d . . . . .
C44 C -0.7691(5) -0.6935(4) 0.6871(2) 0.0418(10) Uani 1 1 d . . . . .
H44 H -0.796971 -0.719804 0.635214 0.050 Uiso 1 1 calc R U . . .
C45 C -0.6130(5) -0.6578(4) 0.7171(2) 0.0401(10) Uani 1 1 d . . . . .
C46 C -0.6448(5) -0.5710(5) 0.9192(2) 0.0562(13) Uani 1 1 d . . . . .
H46A H -0.612622 -0.632098 0.942151 0.084 Uiso 1 1 calc R U . . .
H46B H -0.735931 -0.557546 0.939646 0.084 Uiso 1 1 calc R U . . .
H46C H -0.558375 -0.495267 0.929340 0.084 Uiso 1 1 calc R U . . .
C47 C -1.0552(5) -0.7344(5) 0.6963(3) 0.0559(12) Uani 1 1 d . . . . .
H47A H -1.064162 -0.722184 0.644916 0.084 Uiso 1 1 calc R U . . .
H47B H -1.112111 -0.688003 0.724361 0.084 Uiso 1 1 calc R U . . .
H47C H -1.099869 -0.820378 0.697727 0.084 Uiso 1 1 calc R U . . .
C48 C -0.4899(5) -0.6653(5) 0.6682(2) 0.0552(13) Uani 1 1 d . . . . .
H48A H -0.430615 -0.583775 0.662528 0.083 Uiso 1 1 calc R U . . .
H48B H -0.540747 -0.713129 0.619568 0.083 Uiso 1 1 calc R U . . .
H48C H -0.418511 -0.703888 0.690664 0.083 Uiso 1 1 calc R U . . .

loop_
_atom_site_aniso_label
_atom_site_aniso_U_11
_atom_site_aniso_U_22
_atom_site_aniso_U_33
_atom_site_aniso_U_23
_atom_site_aniso_U_13
_atom_site_aniso_U_12
C1 0.040(2) 0.044(2) 0.037(2) 0.0067(19) 0.0096(18) 0.016(2)
C2 0.031(2) 0.042(2) 0.034(2) 0.0046(18) 0.0062(17) 0.0087(18)
C3 0.038(2) 0.048(3) 0.040(2) 0.004(2) 0.0102(19) 0.017(2)
C4 0.040(2) 0.050(3) 0.044(2) 0.013(2) 0.010(2) 0.018(2)
C5 0.046(2) 0.051(3) 0.034(2) 0.012(2) 0.0141(19) 0.013(2)
C6 0.033(2) 0.038(2) 0.032(2) 0.0079(18) 0.0109(17) 0.0054(18)
C7 0.042(2) 0.052(3) 0.031(2) 0.0072(19) 0.0113(18) 0.024(2)
C8 0.056(3) 0.054(3) 0.038(2) 0.004(2) 0.007(2) 0.026(2)
C9 0.077(3) 0.067(3) 0.031(2) 0.001(2) 0.005(2) 0.040(3)
C10 0.067(3) 0.073(4) 0.035(3) 0.017(2) 0.018(2) 0.041(3)
C11 0.052(3) 0.062(3) 0.045(3) 0.020(2) 0.019(2) 0.024(2)
C12 0.042(2) 0.056(3) 0.035(2) 0.010(2) 0.0135(19) 0.020(2)
C13 0.080(4) 0.063(3) 0.045(3) -0.001(2) -0.003(3) 0.017(3)
C14 0.103(4) 0.092(4) 0.045(3) 0.024(3) 0.030(3) 0.055(4)
C15 0.055(3) 0.058(3) 0.042(3) 0.012(2) 0.013(2) 0.009(2)
C16 0.037(2) 0.045(3) 0.030(2) 0.0130(19) 0.0117(17) 0.0114(19)
C17 0.039(2) 0.048(3) 0.034(2) 0.006(2) 0.0097(18) 0.010(2)
C18 0.031(2) 0.052(3) 0.044(2) 0.010(2) 0.0106(19) 0.008(2)
C19 0.041(2) 0.050(3) 0.032(2) 0.012(2) 0.0140(18) 0.016(2)
C20 0.047(2) 0.044(2) 0.032(2) 0.0066(19) 0.0134(19) 0.013(2)
C21 0.037(2) 0.047(3) 0.027(2) 0.0076(19) 0.0093(17) 0.0090(19)
C22 0.044(3) 0.056(3) 0.059(3) -0.003(2) 0.011(2) 0.007(2)
C23 0.051(3) 0.068(3) 0.046(3) 0.012(2) 0.023(2) 0.024(2)
C24 0.043(3) 0.054(3) 0.050(3) 0.001(2) 0.008(2) 0.013(2)
C25 0.041(2) 0.054(3) 0.026(2) 0.0025(19) 0.0062(18) 0.020(2)
C26 0.038(2) 0.053(3) 0.028(2) 0.0013(19) 0.0090(18) 0.019(2)
C27 0.036(2) 0.063(3) 0.033(2) 0.002(2) 0.0043(18) 0.020(2)
C28 0.044(3) 0.061(3) 0.038(2) 0.013(2) 0.011(2) 0.022(2)
C29 0.046(3) 0.048(3) 0.036(2) 0.009(2) 0.0136(19) 0.016(2)
C30 0.037(2) 0.050(3) 0.024(2) 0.0036(18) 0.0125(17) 0.014(2)
C31 0.032(2) 0.047(3) 0.044(2) 0.000(2) -0.0020(18) 0.0144(19)
C32 0.045(3) 0.051(3) 0.047(3) 0.000(2) 0.000(2) 0.019(2)
C33 0.056(3) 0.047(3) 0.063(3) -0.010(2) -0.011(3) 0.023(2)
C34 0.044(3) 0.045(3) 0.072(4) 0.006(3) -0.004(2) 0.012(2)
C35 0.043(3) 0.051(3) 0.056(3) 0.012(2) 0.008(2) 0.015(2)
C36 0.041(2) 0.048(3) 0.045(3) 0.005(2) 0.007(2) 0.017(2)
C37 0.074(3) 0.065(3) 0.050(3) -0.006(3) 0.004(3) 0.030(3)
C38 0.065(3) 0.052(3) 0.097(4) 0.006(3) -0.006(3) 0.010(3)
C39 0.058(3) 0.055(3) 0.041(3) 0.007(2) 0.016(2) 0.015(2)
C40 0.038(2) 0.042(2) 0.028(2) 0.0075(18) 0.0092(17) 0.0101(18)
C41 0.045(2) 0.049(3) 0.028(2) 0.0038(19) 0.0101(18) 0.015(2)
C42 0.039(2) 0.052(3) 0.039(2) 0.007(2) 0.0142(19) 0.016(2)
C43 0.040(2) 0.039(2) 0.041(2) 0.0069(19) 0.0072(19) 0.0071(19)
C44 0.046(2) 0.046(3) 0.026(2) 0.0017(18) 0.0030(18) 0.006(2)
C45 0.041(2) 0.047(3) 0.031(2) 0.0049(19) 0.0118(18) 0.011(2)
C46 0.054(3) 0.087(4) 0.031(2) 0.001(2) 0.014(2) 0.028(3)
C47 0.041(3) 0.064(3) 0.054(3) 0.004(2) 0.003(2) 0.007(2)
C48 0.051(3) 0.080(4) 0.031(2) 0.001(2) 0.015(2) 0.017(3)

loop_
_atom_type_symbol
_atom_type_description
_atom_type_scat_dispersion_real
_atom_type_scat_dispersion_imag
_atom_type_scat_source
C C 0.0033 0.0016 'International Tables Vol C Tables 4.2.6.8 and 6.1.1.4'
H H 0.0000 0.0000 'International Tables Vol C Tables 4.2.6.8 and 6.1.1.4'

loop_
_geom_angle_atom_site_label_1
_geom_angle_atom_site_label_2
_geom_angle_atom_site_label_3
_geom_angle
_geom_angle_site_symmetry_1
_geom_angle_site_symmetry_3
_geom_angle_publ_flag
C2 C1 H1 119.3 . . ?
C6 C1 H1 119.3 . . ?
C6 C1 C2 121.5(4) . . ?
C1 C2 C7 120.8(4) . . ?
C3 C2 C1 118.4(4) . . ?
C3 C2 C7 120.8(3) . . ?
C2 C3 H3 119.6 . . ?
C4 C3 C2 120.7(4) . . ?
C4 C3 H3 119.6 . . ?
C3 C4 H4 119.9 . . ?
C3 C4 C5 120.2(4) . . ?
C5 C4 H4 119.9 . . ?
C4 C5 H5 119.8 . . ?
C4 C5 C6 120.3(4) . . ?
C6 C5 H5 119.8 . . ?
C1 C6 C5 118.9(4) . . ?
C1 C6 C16 120.2(4) . . ?
C5 C6 C16 120.9(3) . . ?
C8 C7 C2 120.0(4) . . ?
C12 C7 C2 120.1(4) . . ?
C12 C7 C8 119.9(4) . . ?
C7 C8 C13 121.2(4) . . ?
C9 C8 C7 118.3(4) . . ?
C9 C8 C13 120.4(4) . . ?
C8 C9 H9 118.7 . . ?
C10 C9 C8 122.6(4) . . ?
C10 C9 H9 118.7 . . ?
C9 C10 C11 118.0(4) . . ?
C9 C10 C14 121.6(5) . . ?
C11 C10 C14 120.3(5) . . ?
C10 C11 H11 119.4 . . ?
C12 C11 C10 121.2(5) . . ?
C12 C11 H11 119.4 . . ?
C7 C12 C11 119.8(4) . . ?
C7 C12 C15 121.0(4) . . ?
C11 C12 C15 119.2(4) . . ?
C8 C13 H13A 109.5 . . ?
C8 C13 H13B 109.5 . . ?
C8 C13 H13C 109.5 . . ?
H13A C13 H13B 109.5 . . ?
H13A C13 H13C 109.5 . . ?
H13B C13 H13C 109.5 . . ?
C10 C14 H14A 109.5 . . ?
C10 C14 H14B 109.5 . . ?
C10 C14 H14C 109.5 . . ?
H14A C14 H14B 109.5 . . ?
H14A C14 H14C 109.5 . . ?
H14B C14 H14C 109.5 . . ?
C12 C15 H15A 109.5 . . ?
C12 C15 H15B 109.5 . . ?
C12 C15 H15C 109.5 . . ?
H15A C15 H15B 109.5 . . ?
H15A C15 H15C 109.5 . . ?
H15B C15 H15C 109.5 . . ?
C17 C16 C6 119.5(4) . . ?
C17 C16 C21 120.1(4) . . ?
C21 C16 C6 120.3(3) . . ?
C16 C17 C18 119.3(4) . . ?
C16 C17 C22 121.1(4) . . ?
C18 C17 C22 119.6(4) . . ?
C17 C18 H18 119.3 . . ?
C19 C18 C17 121.4(4) . . ?
C19 C18 H18 119.3 . . ?
C18 C19 C23 119.4(4) . . ?
C20 C19 C18 118.2(4) . . ?
C20 C19 C23 122.4(4) . . ?
C19 C20 H20 118.8 . . ?
C19 C20 C21 122.4(4) . . ?
C21 C20 H20 118.8 . . ?
C16 C21 C24 121.0(4) . . ?
C20 C21 C16 118.5(4) . . ?
C20 C21 C24 120.5(4) . . ?
C17 C22 H22A 109.5 . . ?
C17 C22 H22B 109.5 . . ?
C17 C22 H22C 109.5 . . ?
H22A C22 H22B 109.5 . . ?
H22A C22 H22C 109.5 . . ?
H22B C22 H22C 109.5 . . ?
C19 C23 H23A 109.5 . . ?
C19 C23 H23B 109.5 . . ?
C19 C23 H23C 109.5 . . ?
H23A C23 H23B 109.5 . . ?
H23A C23 H23C 109.5 . . ?
H23B C23 H23C 109.5 . . ?
C21 C24 H24A 109.5 . . ?
C21 C24 H24B 109.5 . . ?
C21 C24 H24C 109.5 . . ?
H24A C24 H24B 109.5 . . ?
H24A C24 H24C 109.5 . . ?
H24B C24 H24C 109.5 . . ?
C26 C25 H25 118.6 . . ?
C30 C25 H25 118.6 . . ?
C30 C25 C26 122.8(4) . . ?
C25 C26 C27 116.4(4) . . ?
C25 C26 C31 122.7(4) . . ?
C27 C26 C31 120.9(4) . . ?
C26 C27 H27 119.2 . . ?
C28 C27 C26 121.7(4) . . ?
C28 C27 H27 119.2 . . ?
C27 C28 H28 119.8 . . ?
C27 C28 C29 120.5(4) . . ?
C29 C28 H28 119.8 . . ?
C28 C29 H29 120.2 . . ?
C28 C29 C30 119.7(4) . . ?
C30 C29 H29 120.2 . . ?
C25 C30 C29 118.9(4) . . ?
C25 C30 C40 121.0(4) . . ?
C29 C30 C40 120.1(4) . . ?
C32 C31 C26 119.5(4) . . ?
C36 C31 C26 121.3(4) . . ?
C36 C31 C32 119.2(4) . . ?
C31 C32 C37 120.6(4) . . ?
C33 C32 C31 118.6(4) . . ?
C33 C32 C37 120.9(4) . . ?
C32 C33 H33 118.3 . . ?
C32 C33 C34 123.5(4) . . ?
C34 C33 H33 118.3 . . ?
C33 C34 C35 116.9(4) . . ?
C33 C34 C38 121.6(5) . . ?
C35 C34 C38 121.6(5) . . ?
C34 C35 H35 118.9 . . ?
C34 C35 C36 122.1(4) . . ?
C36 C35 H35 118.9 . . ?
C31 C36 C39 120.3(4) . . ?
C35 C36 C31 119.8(4) . . ?
C35 C36 C39 120.0(4) . . ?
C32 C37 H37A 109.5 . . ?
C32 C37 H37B 109.5 . . ?
C32 C37 H37C 109.5 . . ?
H37A C37 H37B 109.5 . . ?
H37A C37 H37C 109.5 . . ?
H37B C37 H37C 109.5 . . ?
C34 C38 H38A 109.5 . . ?
C34 C38 H38B 109.5 . . ?
C34 C38 H38C 109.5 . . ?
H38A C38 H38B 109.5 . . ?
H38A C38 H38C 109.5 . . ?
H38B C38 H38C 109.5 . . ?
C36 C39 H39A 109.5 . . ?
C36 C39 H39B 109.5 . . ?
C36 C39 H39C 109.5 . . ?
H39A C39 H39B 109.5 . . ?
H39A C39 H39C 109.5 . . ?
H39B C39 H39C 109.5 . . ?
C41 C40 C30 120.4(3) . . ?
C41 C40 C45 118.8(4) . . ?
C45 C40 C30 120.8(3) . . ?
C40 C41 C46 120.2(4) . . ?
C42 C41 C40 120.0(4) . . ?
C42 C41 C46 119.7(4) . . ?
C41 C42 H42 119.1 . . ?
C41 C42 C43 121.8(4) . . ?
C43 C42 H42 119.1 . . ?
C42 C43 C47 120.9(4) . . ?
C44 C43 C42 117.5(4) . . ?
C44 C43 C47 121.5(4) . . ?
C43 C44 H44 118.9 . . ?
C43 C44 C45 122.3(4) . . ?
C45 C44 H44 118.9 . . ?
C40 C45 C48 120.4(4) . . ?
C44 C45 C40 119.5(4) . . ?
C44 C45 C48 120.1(4) . . ?
C41 C46 H46A 109.5 . . ?
C41 C46 H46B 109.5 . . ?
C41 C46 H46C 109.5 . . ?
H46A C46 H46B 109.5 . . ?
H46A C46 H46C 109.5 . . ?
H46B C46 H46C 109.5 . . ?
C43 C47 H47A 109.5 . . ?
C43 C47 H47B 109.5 . . ?
C43 C47 H47C 109.5 . . ?
H47A C47 H47B 109.5 . . ?
H47A C47 H47C 109.5 . . ?
H47B C47 H47C 109.5 . . ?
C45 C48 H48A 109.5 . . ?
C45 C48 H48B 109.5 . . ?
C45 C48 H48C 109.5 . . ?
H48A C48 H48B 109.5 . . ?
H48A C48 H48C 109.5 . . ?
H48B C48 H48C 109.5 . . ?

loop_
_geom_bond_atom_site_label_1
_geom_bond_atom_site_label_2
_geom_bond_distance
_geom_bond_site_symmetry_2
_geom_bond_publ_flag
C1 H1 0.9500 . ?
C1 C2 1.391(5) . ?
C1 C6 1.379(5) . ?
C2 C3 1.385(6) . ?
C2 C7 1.490(5) . ?
C3 H3 0.9500 . ?
C3 C4 1.373(6) . ?
C4 H4 0.9500 . ?
C4 C5 1.382(6) . ?
C5 H5 0.9500 . ?
C5 C6 1.383(6) . ?
C6 C16 1.495(5) . ?
C7 C8 1.406(6) . ?
C7 C12 1.380(6) . ?
C8 C9 1.386(6) . ?
C8 C13 1.493(7) . ?
C9 H9 0.9500 . ?
C9 C10 1.371(7) . ?
C10 C11 1.389(6) . ?
C10 C14 1.499(6) . ?
C11 H11 0.9500 . ?
C11 C12 1.389(6) . ?
C12 C15 1.506(6) . ?
C13 H13A 0.9800 . ?
C13 H13B 0.9800 . ?
C13 H13C 0.9800 . ?
C14 H14A 0.9800 . ?
C14 H14B 0.9800 . ?
C14 H14C 0.9800 . ?
C15 H15A 0.9800 . ?
C15 H15B 0.9800 . ?
C15 H15C 0.9800 . ?
C16 C17 1.385(5) . ?
C16 C21 1.398(6) . ?
C17 C18 1.388(6) . ?
C17 C22 1.504(6) . ?
C18 H18 0.9500 . ?
C18 C19 1.386(6) . ?
C19 C20 1.367(6) . ?
C19 C23 1.502(5) . ?
C20 H20 0.9500 . ?
C20 C21 1.390(5) . ?
C21 C24 1.497(6) . ?
C22 H22A 0.9800 . ?
C22 H22B 0.9800 . ?
C22 H22C 0.9800 . ?
C23 H23A 0.9800 . ?
C23 H23B 0.9800 . ?
C23 H23C 0.9800 . ?
C24 H24A 0.9800 . ?
C24 H24B 0.9800 . ?
C24 H24C 0.9800 . ?
C25 H25 0.9500 . ?
C25 C26 1.398(5) . ?
C25 C30 1.368(6) . ?
C26 C27 1.400(6) . ?
C26 C31 1.473(6) . ?
C27 H27 0.9500 . ?
C27 C28 1.363(6) . ?
C28 H28 0.9500 . ?
C28 C29 1.383(6) . ?
C29 H29 0.9500 . ?
C29 C30 1.392(6) . ?
C30 C40 1.486(5) . ?
C31 C32 1.405(6) . ?
C31 C36 1.392(6) . ?
C32 C33 1.378(7) . ?
C32 C37 1.498(6) . ?
C33 H33 0.9500 . ?
C33 C34 1.380(7) . ?
C34 C35 1.384(6) . ?
C34 C38 1.496(7) . ?
C35 H35 0.9500 . ?
C35 C36 1.385(6) . ?
C36 C39 1.507(6) . ?
C37 H37A 0.9800 . ?
C37 H37B 0.9800 . ?
C37 H37C 0.9800 . ?
C38 H38A 0.9800 . ?
C38 H38B 0.9800 . ?
C38 H38C 0.9800 . ?
C39 H39A 0.9800 . ?
C39 H39B 0.9800 . ?
C39 H39C 0.9800 . ?
C40 C41 1.392(5) . ?
C40 C45 1.400(5) . ?
C41 C42 1.376(6) . ?
C41 C46 1.506(5) . ?
C42 H42 0.9500 . ?
C42 C43 1.389(6) . ?
C43 C44 1.376(5) . ?
C43 C47 1.500(6) . ?
C44 H44 0.9500 . ?
C44 C45 1.380(6) . ?
C45 C48 1.513(5) . ?
C46 H46A 0.9800 . ?
C46 H46B 0.9800 . ?
C46 H46C 0.9800 . ?
C47 H47A 0.9800 . ?
C47 H47B 0.9800 . ?
C47 H47C 0.9800 . ?
C48 H48A 0.9800 . ?
C48 H48B 0.9800 . ?
C48 H48C 0.9800 . ?

loop_
_geom_torsion_atom_site_label_1
_geom_torsion_atom_site_label_2
_geom_torsion_atom_site_label_3
_geom_torsion_atom_site_label_4
_geom_torsion
_geom_torsion_site_symmetry_1
_geom_torsion_site_symmetry_2
_geom_torsion_site_symmetry_3
_geom_torsion_site_symmetry_4
_geom_torsion_publ_flag
C1 C2 C3 C4 1.6(6) . . . . ?
C1 C2 C7 C8 99.6(5) . . . . ?
C1 C2 C7 C12 -80.7(5) . . . . ?
C1 C6 C16 C17 -96.9(5) . . . . ?
C1 C6 C16 C21 82.3(5) . . . . ?
C2 C1 C6 C5 1.2(6) . . . . ?
C2 C1 C6 C16 179.0(4) . . . . ?
C2 C3 C4 C5 -1.2(7) . . . . ?
C2 C7 C8 C9 176.9(4) . . . . ?
C2 C7 C8 C13 -2.4(6) . . . . ?
C2 C7 C12 C11 -177.1(4) . . . . ?
C2 C7 C12 C15 1.9(6) . . . . ?
C3 C2 C7 C8 -80.1(5) . . . . ?
C3 C2 C7 C12 99.5(5) . . . . ?
C3 C4 C5 C6 0.8(7) . . . . ?
C4 C5 C6 C1 -0.8(6) . . . . ?
C4 C5 C6 C16 -178.5(4) . . . . ?
C5 C6 C16 C17 80.9(5) . . . . ?
C5 C6 C16 C21 -99.9(5) . . . . ?
C6 C1 C2 C3 -1.6(6) . . . . ?
C6 C1 C2 C7 178.6(4) . . . . ?
C6 C16 C17 C18 178.0(4) . . . . ?
C6 C16 C17 C22 -3.4(6) . . . . ?
C6 C16 C21 C20 -179.6(4) . . . . ?
C6 C16 C21 C24 0.0(6) . . . . ?
C7 C2 C3 C4 -178.6(4) . . . . ?
C7 C8 C9 C10 1.0(7) . . . . ?
C8 C7 C12 C11 2.6(6) . . . . ?
C8 C7 C12 C15 -178.5(4) . . . . ?
C8 C9 C10 C11 0.9(7) . . . . ?
C8 C9 C10 C14 -177.2(4) . . . . ?
C9 C10 C11 C12 -1.1(7) . . . . ?
C10 C11 C12 C7 -0.6(6) . . . . ?
C10 C11 C12 C15 -179.6(4) . . . . ?
C12 C7 C8 C9 -2.8(6) . . . . ?
C12 C7 C8 C13 177.9(4) . . . . ?
C13 C8 C9 C10 -179.7(5) . . . . ?
C14 C10 C11 C12 177.0(4) . . . . ?
C16 C17 C18 C19 1.8(6) . . . . ?
C17 C16 C21 C20 -0.4(6) . . . . ?
C17 C16 C21 C24 179.2(4) . . . . ?
C17 C18 C19 C20 -0.6(6) . . . . ?
C17 C18 C19 C23 178.4(4) . . . . ?
C18 C19 C20 C21 -1.2(6) . . . . ?
C19 C20 C21 C16 1.7(6) . . . . ?
C19 C20 C21 C24 -177.9(4) . . . . ?
C21 C16 C17 C18 -1.3(6) . . . . ?
C21 C16 C17 C22 177.4(4) . . . . ?
C22 C17 C18 C19 -176.8(4) . . . . ?
C23 C19 C20 C21 179.8(4) . . . . ?
C25 C26 C27 C28 -0.1(6) . . . . ?
C25 C26 C31 C32 103.9(5) . . . . ?
C25 C26 C31 C36 -76.9(5) . . . . ?
C25 C30 C40 C41 -102.4(5) . . . . ?
C25 C30 C40 C45 76.1(5) . . . . ?
C26 C25 C30 C29 -0.4(6) . . . . ?
C26 C25 C30 C40 179.5(3) . . . . ?
C26 C27 C28 C29 1.1(6) . . . . ?
C26 C31 C32 C33 177.3(4) . . . . ?
C26 C31 C32 C37 -3.9(6) . . . . ?
C26 C31 C36 C35 -177.7(4) . . . . ?
C26 C31 C36 C39 1.0(6) . . . . ?
C27 C26 C31 C32 -76.8(5) . . . . ?
C27 C26 C31 C36 102.4(5) . . . . ?
C27 C28 C29 C30 -1.8(6) . . . . ?
C28 C29 C30 C25 1.4(6) . . . . ?
C28 C29 C30 C40 -178.5(4) . . . . ?
C29 C30 C40 C41 77.5(5) . . . . ?
C29 C30 C40 C45 -103.9(5) . . . . ?
C30 C25 C26 C27 -0.2(6) . . . . ?
C30 C25 C26 C31 179.1(4) . . . . ?
C30 C40 C41 C42 178.8(4) . . . . ?
C30 C40 C41 C46 -1.8(6) . . . . ?
C30 C40 C45 C44 -177.5(4) . . . . ?
C30 C40 C45 C48 3.5(6) . . . . ?
C31 C26 C27 C28 -179.5(4) . . . . ?
C31 C32 C33 C34 0.6(7) . . . . ?
C32 C31 C36 C35 1.5(6) . . . . ?
C32 C31 C36 C39 -179.8(4) . . . . ?
C32 C33 C34 C35 1.1(7) . . . . ?
C32 C33 C34 C38 -178.3(5) . . . . ?
C33 C34 C35 C36 -1.5(7) . . . . ?
C34 C35 C36 C31 0.2(7) . . . . ?
C34 C35 C36 C39 -178.4(4) . . . . ?
C36 C31 C32 C33 -1.9(6) . . . . ?
C36 C31 C32 C37 176.9(4) . . . . ?
C37 C32 C33 C34 -178.2(4) . . . . ?
C38 C34 C35 C36 177.9(4) . . . . ?
C40 C41 C42 C43 -1.4(7) . . . . ?
C41 C40 C45 C44 1.1(6) . . . . ?
C41 C40 C45 C48 -178.0(4) . . . . ?
C41 C42 C43 C44 1.1(6) . . . . ?
C41 C42 C43 C47 179.9(4) . . . . ?
C42 C43 C44 C45 0.3(6) . . . . ?
C43 C44 C45 C40 -1.4(7) . . . . ?
C43 C44 C45 C48 177.7(4) . . . . ?
C45 C40 C41 C42 0.3(6) . . . . ?
C45 C40 C41 C46 179.7(4) . . . . ?
C46 C41 C42 C43 179.2(4) . . . . ?
C47 C43 C44 C45 -178.5(4) . . . . ?
